data_2006878
loop_
_publ_author_name
'Glidewell, Christopher'
'Ahmed, S. Zaka'
'Gallagher, John F.'
'Ferguson, George'

_publ_section_title
;
 (1'-Benzoylferrocenyl)diphenylmethanol; a Centrosymmetric ^4^~4~(16)
 Dimer Generated by C---H&#x00B7;&#x00B7;&#x00B7;O Hydrogen Bonding
;
_journal_issue 12
_journal_name_full 'Acta Crystallographica Section C'
_journal_page_first 1775
_journal_page_last 1778
_journal_paper_doi 10.1107/S010827019701233X
_journal_volume 53
_journal_year 1997
_chemical_formula_iupac '[Fe (C12 H9 O) (C18 H15 O)]'
_chemical_formula_moiety 'C30 H24 O2 Fe'
_chemical_formula_sum 'C30 H24 Fe O2'
_chemical_formula_weight 472.34
_chemical_name_systematic
;
(1'-Benzoylferrocenyl)diphenylmethanol
;
_space_group_IT_number 14
_symmetry_cell_setting monoclinic
_symmetry_space_group_name_Hall '-P 2yn'
_symmetry_space_group_name_H-M 'P 1 21/n 1'
_cell_angle_alpha 90.00
_cell_angle_beta 112.604(10)
_cell_angle_gamma 90.00
_cell_formula_units_Z 4
_cell_length_a 13.3551(19)
_cell_length_b 12.4868(8)
_cell_length_c 14.7273(15)
_cell_measurement_reflns_used 25
_cell_measurement_temperature 294.0(10)
_cell_measurement_theta_max 19.84
_cell_measurement_theta_min 9.61
_cell_volume 2267.3(5)
_computing_cell_refinement 'SET4 and CELDIM CAD-4-PC'
_computing_data_collection 'CAD-4-PC (Enraf-Nonius, 1992)'
_computing_data_reduction 'DATRD2 in NRCVAX96 (Gabe et al., 1989)'
_computing_molecular_graphics 'NRCVAX96, ORTEPII (Johnson, 1976), PLATON (Spek, 1997a), PLUTON (Spek 1997b)'
_computing_publication_material 'NRCVAX96, SHELXL97 and WordPerfect macro PRPCIF97 (Ferguson, 1997)'
_computing_structure_refinement 'NRCVAX96 and SHELXL97 (Sheldrick, 1997)'
_computing_structure_solution 'SHELXS97 (Sheldrick, 1997)'
_diffrn_ambient_temperature 294.0(10)
_diffrn_measurement_device 'Enraf-Nonius CAD-4'
_diffrn_measurement_method \w--2\q
_diffrn_radiation_monochromator graphite
_diffrn_radiation_source 'X-ray tube'
_diffrn_radiation_type 'Molybdenum K\a'
_diffrn_radiation_wavelength 0.7107
_diffrn_reflns_av_R_equivalents 0.012
_diffrn_reflns_av_sigmaI/netI 0.0573
_diffrn_reflns_limit_h_max 16
_diffrn_reflns_limit_h_min -18
_diffrn_reflns_limit_k_max 17
_diffrn_reflns_limit_k_min 0
_diffrn_reflns_limit_l_max 20
_diffrn_reflns_limit_l_min 0
_diffrn_reflns_number 6533
_diffrn_reflns_theta_full 29.0
_diffrn_reflns_theta_max 29.0
_diffrn_reflns_theta_min 2.21
_diffrn_standards_decay_% 'no decay, variation 1'
_diffrn_standards_interval_time 240
_diffrn_standards_number 3
_exptl_absorpt_coefficient_mu 0.691
_exptl_absorpt_correction_T_max 0.944
_exptl_absorpt_correction_T_min 0.838
_exptl_absorpt_correction_type 'Gaussian (NRCVAX/ABSORB; Gabe et al, 1989)'
_exptl_crystal_colour red
_exptl_crystal_density_diffrn 1.384
_exptl_crystal_density_meas ?
_exptl_crystal_description plate
_exptl_crystal_F_000 984
_exptl_crystal_size_max 0.35
_exptl_crystal_size_mid 0.26
_exptl_crystal_size_min 0.08
_refine_diff_density_max 0.237
_refine_diff_density_min -0.240
_refine_ls_extinction_method none
_refine_ls_goodness_of_fit_ref 0.970
_refine_ls_matrix_type full
_refine_ls_number_parameters 302
_refine_ls_number_reflns 6052
_refine_ls_number_restraints 0
_refine_ls_restrained_S_all 0.970
_refine_ls_R_factor_all 0.1037
_refine_ls_R_factor_gt 0.0401
_refine_ls_shift/su_max 0.001
_refine_ls_shift/su_mean 0.000
_refine_ls_structure_factor_coef Fsqd
_refine_ls_weighting_details 'w = 1/[\s^2^(Fo^2^)+(0.0464P)^2^] where P=(Fo^2^+2Fc^2^)/3'
_refine_ls_weighting_scheme calc
_refine_ls_wR_factor_obs .0868
_refine_ls_wR_factor_ref 0.0969
_reflns_number_gt 3298
_reflns_number_total 6052
_reflns_threshold_expression I>2\s(I)
_cod_data_source_file sk1147.cif
_cod_data_source_block I
_cod_depositor_comments
;
 Changing the _atom_site_type_symbol data item values
 for atoms 'Cg1' and 'Cg2' from 'C' to '.'.

 Antanas Vaitkus,
 2017-02-19

 Marking atoms 'Cg1' and 'Cg2' as dummy atoms.

 Antanas Vaitkus,
 2017-02-19

The following automatic conversions were performed:

'_exptl_crystal_density_meas' value 'not measured' was changed to '?'
- the value is perceived as not measured.

Automatic conversion script
Id: cif_fix_values 3008 2015-01-20 13:52:24Z robertas 

The following automatic conversions were performed:

'_refine_ls_weighting_scheme' value 'calc w =
1/[\s^2^(Fo^2^)+(0.0464P)^2^] where P=(Fo^2^+2Fc^2^)/3' was changed
to 'calc'. New tag '_refine_ls_weighting_details' was created. The
value of the new tag was set to 'w = 1/[\s^2^(Fo^2^)+(0.0464P)^2^]
where P=(Fo^2^+2Fc^2^)/3'.

Automatic conversion script
Id: cif_fix_values 3143 2015-03-26 13:38:13Z robertas 
;
_cod_original_cell_volume 2267.3(4)
_cod_original_sg_symbol_H-M 'P 21/n'
_cod_original_formula_sum 'C30 H24 O2 Fe '
_cod_database_code 2006878

loop_
_symmetry_equiv_pos_as_xyz
'x, y, z'
'-x+1/2, y+1/2, -z+1/2'
'-x, -y, -z'
'x-1/2, -y-1/2, z-1/2'

loop_
_atom_site_label
_atom_site_fract_x
_atom_site_fract_y
_atom_site_fract_z
_atom_site_U_iso_or_equiv
_atom_site_adp_type
_atom_site_calc_flag
_atom_site_refinement_flags
_atom_site_occupancy
_atom_site_disorder_assembly
_atom_site_disorder_group
_atom_site_type_symbol
Fe1 .24302(2) .63186(3) .18389(2) .04159(10) Uani d . 1 . . Fe
O1 .01016(14) .74128(14) .20736(12) .0580(5) Uani d . 1 . . O
O2 .06251(16) .83178(14) .05033(14) .0733(6) Uani d . 1 . . O
C1 .07716(17) .68258(17) .29222(15) .0422(5) Uani d . 1 . . C
C2 .13280(18) .80188(17) .02162(15) .0449(5) Uani d . 1 . . C
C11 .19030(17) .66829(17) .29348(14) .0417(5) Uani d . 1 . . C
C12 .2558(2) .7525(2) .28089(17) .0573(6) Uani d . 1 . . C
C13 .3591(2) .7097(3) .29654(19) .0731(8) Uani d . 1 . . C
C14 .3586(2) .6007(3) .31899(18) .0748(9) Uani d . 1 . . C
C15 .25526(19) .5744(2) .31727(16) .0540(6) Uani d . 1 . . C
C21 .17825(17) .69289(17) .04577(14) .0421(5) Uani d . 1 . . C
C22 .28558(19) .65419(18) .06709(16) .0501(6) Uani d . 1 . . C
C23 .2871(2) .54346(19) .08842(18) .0594(7) Uani d . 1 . . C
C24 .1827(2) .51366(19) .08078(18) .0599(7) Uani d . 1 . . C
C25 .11521(19) .60453(17) .05549(15) .0483(5) Uani d . 1 . . C
Cg1 .28381(9) .66112(11) .30143(8) . . dum . . . . .
Cg2 .20977(9) .60175(8) .06751(7) . . dum . . . . .
C31 .0813(2) .74708(16) .38244(16) .0472(5) Uani d . 1 . . C
C32 .1732(2) .75157(19) .46793(17) .0602(6) Uani d . 1 . . C
C33 .1729(3) .8076(2) .5497(2) .0769(9) Uani d . 1 . . C
C34 .0807(4) .8597(2) .5450(3) .0853(10) Uani d . 1 . . C
C35 -.0101(3) .85747(19) .4606(3) .0754(9) Uani d . 1 . . C
C36 -.0104(2) .80079(18) .3793(2) .0604(7) Uani d . 1 . . C
C41 .02464(16) .57290(17) .29175(15) .0401(5) Uani d . 1 . . C
C42 .05031(19) .51345(17) .37725(17) .0490(5) Uani d . 1 . . C
C43 .0055(2) .41291(19) .37598(19) .0572(6) Uani d . 1 . . C
C44 -.0643(2) .3702(2) .2891(2) .0665(7) Uani d . 1 . . C
C45 -.0913(2) .4292(2) .2041(2) .0687(8) Uani d . 1 . . C
C46 -.0477(2) .5295(2) .20483(17) .0563(6) Uani d . 1 . . C
C51 .16591(16) .87333(17) -.04305(14) .0399(4) Uani d . 1 . . C
C52 .12868(17) .97856(17) -.05676(16) .0471(5) Uani d . 1 . . C
C53 .1508(2) 1.04505(19) -.1200(2) .0612(7) Uani d . 1 . . C
C54 .2122(2) 1.0096(2) -.1703(2) .0710(8) Uani d . 1 . . C
C55 .2515(2) .9066(2) -.15710(18) .0627(7) Uani d . 1 . . C
C56 .22766(19) .83810(18) -.09465(16) .0503(6) Uani d . 1 . . C
H1 .034(2) .747(2) .1682(18) .061(8) Uiso d . 1 . . H
H12 .2343 .8233 .2651 .069 Uiso calc R 1 . . H
H13 .4173 .7474 .2926 .088 Uiso calc R 1 . . H
H14 .4166 .5537 .3327 .090 Uiso calc R 1 . . H
H15 .2334 .5072 .3296 .065 Uiso calc R 1 . . H
H22 .3441 .6945 .0670 .060 Uiso calc R 1 . . H
H23 .3468 .4983 .1047 .071 Uiso calc R 1 . . H
H24 .1617 .4451 .0908 .072 Uiso calc R 1 . . H
H25 .0424 .6066 .0467 .058 Uiso calc R 1 . . H
H32 .2360 .7169 .4710 .072 Uiso calc R 1 . . H
H33 .2349 .8095 .6073 .092 Uiso calc R 1 . . H
H34 .0801 .8967 .5996 .102 Uiso calc R 1 . . H
H35 -.0720 .8940 .4574 .090 Uiso calc R 1 . . H
H36 -.0730 .7990 .3223 .072 Uiso calc R 1 . . H
H42 .0984 .5414 .4365 .059 Uiso calc R 1 . . H
H43 .0228 .3746 .4342 .069 Uiso calc R 1 . . H
H44 -.0930 .3021 .2875 .080 Uiso calc R 1 . . H
H45 -.1397 .4010 .1451 .082 Uiso calc R 1 . . H
H46 -.0671 .5682 .1466 .068 Uiso calc R 1 . . H
H52 .0881 1.0039 -.0222 .056 Uiso calc R 1 . . H
H53 .1243 1.1148 -.1291 .073 Uiso calc R 1 . . H
H54 .2271 1.0553 -.2134 .085 Uiso calc R 1 . . H
H55 .2943 .8831 -.1902 .075 Uiso calc R 1 . . H
H56 .2530 .7680 -.0870 .060 Uiso calc R 1 . . H

loop_
_atom_site_aniso_label
_atom_site_aniso_U_11
_atom_site_aniso_U_22
_atom_site_aniso_U_33
_atom_site_aniso_U_12
_atom_site_aniso_U_13
_atom_site_aniso_U_23
Fe1 .04154(17) .05005(18) .03646(16) .00475(15) .01863(12) .00437(15)
O1 .0611(11) .0699(11) .0517(10) .0247(9) .0312(9) .0254(9)
O2 .0858(13) .0787(12) .0816(13) .0361(10) .0610(11) .0326(10)
C1 .0476(12) .0444(11) .0390(11) .0088(10) .0214(10) .0070(9)
C2 .0483(13) .0521(13) .0379(11) .0078(10) .0205(10) .0064(10)
C11 .0447(12) .0507(13) .0317(10) -.0004(10) .0169(9) -.0001(9)
C12 .0660(16) .0622(15) .0487(13) -.0166(13) .0276(12) -.0125(12)
C13 .0440(15) .126(3) .0490(15) -.0227(16) .0181(12) -.0131(16)
C14 .0439(14) .133(3) .0435(14) .0211(16) .0122(11) .0163(15)
C15 .0463(13) .0779(16) .0390(12) .0135(13) .0179(10) .0145(12)
C21 .0488(12) .0480(12) .0346(11) .0014(10) .0216(10) .0028(9)
C22 .0527(13) .0607(15) .0481(12) .0083(11) .0320(11) .0065(11)
C23 .0775(18) .0560(15) .0551(15) .0249(13) .0371(14) .0089(12)
C24 .090(2) .0437(13) .0515(14) -.0026(13) .0330(14) -.0015(11)
C25 .0563(14) .0543(14) .0354(11) -.0046(11) .0188(10) -.0004(9)
C31 .0697(15) .0333(11) .0518(13) .0000(11) .0379(12) .0046(10)
C32 .0871(19) .0524(14) .0471(14) .0029(13) .0326(14) -.0025(11)
C33 .125(3) .0602(17) .0533(16) -.0144(18) .0425(17) -.0071(13)
C34 .166(3) .0445(15) .082(2) -.011(2) .088(2) -.0092(15)
C35 .120(3) .0412(14) .107(2) .0035(16) .090(2) -.0002(16)
C36 .0811(18) .0416(13) .0803(18) .0024(12) .0552(16) .0026(12)
C41 .0401(11) .0435(12) .0423(12) .0068(9) .0219(10) .0004(9)
C42 .0526(14) .0468(12) .0446(12) .0012(11) .0154(10) .0011(10)
C43 .0712(17) .0451(13) .0601(16) .0017(12) .0307(14) .0081(12)
C44 .0805(18) .0541(14) .0794(18) -.0174(14) .0468(15) -.0141(15)
C45 .0735(18) .0832(19) .0572(16) -.0281(15) .0335(14) -.0229(14)
C46 .0600(15) .0738(17) .0414(13) -.0100(13) .0266(12) -.0033(12)
C51 .0395(10) .0432(11) .0337(10) -.0023(10) .0103(8) .0019(9)
C52 .0403(12) .0489(13) .0449(12) .0043(10) .0086(10) -.0010(10)
C53 .0546(15) .0460(14) .0766(18) .0033(11) .0181(14) .0156(13)
C54 .0590(16) .0736(19) .0814(19) .0000(14) .0282(15) .0364(15)
C55 .0633(16) .0749(17) .0620(16) .0050(13) .0375(14) .0176(13)
C56 .0585(14) .0503(13) .0476(13) .0061(11) .0263(11) .0066(10)

loop_
_atom_type_symbol
_atom_type_description
_atom_type_scat_dispersion_real
_atom_type_scat_dispersion_imag
_atom_type_scat_source
C C 0.0033 0.0016 'International Tables Vol C Tables 4.2.6.8 and 6.1.1.4'
H H 0.0000 0.0000 'International Tables Vol C Tables 4.2.6.8 and 6.1.1.4'
O O 0.0106 0.0060 'International Tables Vol C Tables 4.2.6.8 and 6.1.1.4'
Fe Fe 0.3463 0.8444 'International Tables Vol C Tables 4.2.6.8 and 6.1.1.4'

loop_
_geom_angle_atom_site_label_1
_geom_angle_atom_site_label_2
_geom_angle_atom_site_label_3
_geom_angle
_geom_angle_publ_flag
C1 O1 H1 114(2) no
O1 C1 C11 110.96(16) yes
O1 C1 C31 106.85(17) yes
C11 C1 C31 110.31(18) yes
O1 C1 C41 108.77(17) yes
C11 C1 C41 110.26(17) yes
C31 C1 C41 109.61(16) yes
O2 C2 C21 119.71(19) yes
O2 C2 C51 119.50(19) yes
C21 C2 C51 120.66(18) yes
C1 C11 C12 124.8(2) ?
C1 C11 C15 127.8(2) ?
C12 C11 C15 107.1(2) ?
C11 C12 C13 108.0(2) ?
C12 C13 C14 108.3(2) ?
C13 C14 C15 108.4(2) ?
C11 C15 C14 108.3(2) ?
C2 C21 C22 130.50(19) ?
C2 C21 C25 122.18(19) ?
C22 C21 C25 107.28(19) ?
C21 C22 C23 107.8(2) ?
C22 C23 C24 108.2(2) ?
C23 C24 C25 108.8(2) ?
C21 C25 C24 107.9(2) ?
C32 C31 C36 118.4(2) ?
C1 C31 C32 122.3(2) ?
C1 C31 C36 119.3(2) ?
C31 C32 C33 120.7(3) ?
C32 C33 C34 119.7(3) ?
C33 C34 C35 120.3(3) ?
C34 C35 C36 120.2(3) ?
C31 C36 C35 120.7(3) ?
C1 C41 C46 120.53(19) ?
C1 C41 C42 121.31(19) ?
C42 C41 C46 118.1(2) ?
C41 C42 C43 121.1(2) ?
C42 C43 C44 120.0(2) ?
C43 C44 C45 119.2(2) ?
C44 C45 C46 121.1(2) ?
C41 C46 C45 120.3(2) ?
C2 C51 C56 122.94(19) ?
C2 C51 C52 118.72(19) ?
C52 C51 C56 118.25(19) ?
C51 C52 C53 121.0(2) ?
C52 C53 C54 120.3(2) ?
C53 C54 C55 120.0(2) ?
C54 C55 C56 120.0(2) ?
C51 C56 C55 120.4(2) ?

loop_
_geom_bond_atom_site_label_1
_geom_bond_atom_site_label_2
_geom_bond_site_symmetry_2
_geom_bond_distance
_geom_bond_publ_flag
Fe1 C11 . 2.045(2) ?
Fe1 C12 . 2.038(2) ?
Fe1 C13 . 2.031(3) ?
Fe1 C14 . 2.033(3) ?
Fe1 C15 . 2.038(2) ?
Fe1 C21 . 2.028(2) ?
Fe1 C22 . 2.028(2) ?
Fe1 C23 . 2.044(2) ?
Fe1 C24 . 2.048(2) ?
Fe1 C25 . 2.031(2) ?
O1 C1 . 1.428(2) yes
O1 H1 . .76(2) ?
O2 C2 . 1.226(2) yes
C1 C11 . 1.515(3) yes
C1 C31 . 1.536(3) yes
C1 C41 . 1.538(3) yes
C2 C21 . 1.477(3) yes
C2 C51 . 1.491(3) yes
C11 C12 . 1.425(3) yes
C11 C15 . 1.420(3) yes
C12 C13 . 1.414(4) yes
C13 C14 . 1.401(4) yes
C14 C15 . 1.409(3) yes
C21 C22 . 1.429(3) yes
C21 C25 . 1.428(3) yes
C22 C23 . 1.416(3) yes
C23 C24 . 1.404(3) yes
C24 C25 . 1.408(3) yes
C31 C32 . 1.381(3) ?
C31 C36 . 1.382(3) ?
C32 C33 . 1.394(3) ?
C33 C34 . 1.370(4) ?
C34 C35 . 1.363(5) ?
C35 C36 . 1.389(3) ?
C41 C42 . 1.387(3) ?
C41 C46 . 1.384(3) ?
C42 C43 . 1.388(3) ?
C43 C44 . 1.369(3) ?
C44 C45 . 1.376(4) ?
C45 C46 . 1.379(3) ?
C51 C52 . 1.392(3) ?
C51 C56 . 1.390(3) ?
C52 C53 . 1.362(3) ?
C53 C54 . 1.372(4) ?
C54 C55 . 1.375(4) ?
C55 C56 . 1.380(3) ?

loop_
_geom_hbond_atom_site_label_D
_geom_hbond_atom_site_label_H
_geom_hbond_atom_site_label_A
_geom_hbond_site_symmetry_A
_geom_hbond_distance_DH
_geom_hbond_distance_HA
_geom_hbond_distance_DA
_geom_hbond_angle_DHA
_geom_hbond_publ_flag
O1 H1 O2 . 0.76(2) 2.19(3) 2.891(2) 154(3) yes
C53 H53 O1 3_575 0.93 2.49 3.357(3) 156 yes

loop_
_geom_torsion_atom_site_label_1
_geom_torsion_atom_site_label_2
_geom_torsion_atom_site_label_3
_geom_torsion_atom_site_label_4
_geom_torsion
_geom_torsion_publ_flag
C11 Cg1 Cg2 C21 70.4(2) no
C12 Cg1 Cg2 C22 70.4(2) no
C13 Cg1 Cg2 C23 70.4(2) no
C14 Cg1 Cg2 C24 70.5(2) no
C15 Cg1 Cg2 C25 70.2(2) no
O1 C1 C11 C15 -136.8(2) yes
C31 C1 C11 C15 105.0(2) yes
C41 C1 C11 C15 -16.2(3) yes
O1 C1 C11 C12 50.5(3) ?
C31 C1 C11 C12 -67.7(3) ?
C41 C1 C11 C12 171.11(19) ?
C15 C11 C12 C13 0.2(2) ?
C1 C11 C12 C13 174.16(19) ?
C11 C12 C13 C14 -0.3(3) ?
C12 C13 C14 C15 0.2(3) ?
C13 C14 C15 C11 0.0(3) ?
C12 C11 C15 C14 -0.1(3) ?
C1 C11 C15 C14 -173.8(2) ?
O2 C2 C21 C25 32.2(3) yes
C51 C2 C21 C25 -143.6(2) ?
O2 C2 C21 C22 -145.1(2) yes
C51 C2 C21 C22 39.1(3) ?
C25 C21 C22 C23 0.6(2) ?
C2 C21 C22 C23 178.2(2) ?
C21 C22 C23 C24 -0.1(3) ?
C22 C23 C24 C25 -0.4(3) ?
C23 C24 C25 C21 0.8(3) ?
C22 C21 C25 C24 -0.9(2) ?
C2 C21 C25 C24 -178.68(19) ?
O1 C1 C31 C32 -144.7(2) yes
C11 C1 C31 C32 -24.0(3) yes
C41 C1 C31 C32 97.6(2) ?
O1 C1 C31 C36 36.7(3) ?
C11 C1 C31 C36 157.44(19) ?
C41 C1 C31 C36 -81.0(2) ?
C36 C31 C32 C33 1.0(3) ?
C1 C31 C32 C33 -177.5(2) ?
C31 C32 C33 C34 -0.7(4) ?
C32 C33 C34 C35 -0.4(4) ?
C33 C34 C35 C36 1.1(4) ?
C32 C31 C36 C35 -0.3(3) ?
C1 C31 C36 C35 178.3(2) ?
C34 C35 C36 C31 -0.8(4) ?
O1 C1 C41 C46 22.8(3) ?
C11 C1 C41 C46 -99.1(2) ?
C31 C1 C41 C46 139.3(2) ?
O1 C1 C41 C42 -159.00(19) yes
C11 C1 C41 C42 79.1(2) yes
C31 C1 C41 C42 -42.5(3) ?
C46 C41 C42 C43 0.4(3) ?
C1 C41 C42 C43 -177.8(2) ?
C41 C42 C43 C44 0.9(4) ?
C42 C43 C44 C45 -1.7(4) ?
C43 C44 C45 C46 1.2(4) ?
C44 C45 C46 C41 0.1(4) ?
C42 C41 C46 C45 -0.9(3) ?
C1 C41 C46 C45 177.4(2) ?
O2 C2 C51 C56 -166.5(2) ?
C21 C2 C51 C56 9.3(3) ?
O2 C2 C51 C52 9.9(3) yes
C21 C2 C51 C52 -174.30(19) yes
C56 C51 C52 C53 0.8(3) ?
C2 C51 C52 C53 -175.8(2) ?
C51 C52 C53 C54 -1.1(4) ?
C52 C53 C54 C55 0.0(4) ?
C53 C54 C55 C56 1.3(4) ?
C54 C55 C56 C51 -1.5(4) ?
C52 C51 C56 C55 0.4(3) ?
C2 C51 C56 C55 176.9(2) ?
